data_4334140
loop_
_publ_author_name
'Joyee Mitra'
'Sabyasachi Sarkar'

_publ_contact_author_name 'Sabyasachi Sarkar'
_publ_section_title
;
 Oxo-Mo(IV)(dithiolene)thiolato Complexes: Analogue of Reduced Sulfite
 Oxidase
;
_journal_name_full 'Inorganic Chemistry'
_journal_page_first 3032
_journal_page_last 3042
_journal_paper_doi 10.1021/ic302485c
_journal_volume 52
_journal_year 2013
_chemical_formula_moiety 'C16 H36 N, C20 H13 Mo N4 O S3, C H2 Cl2'
_chemical_formula_sum 'C37 H51 Cl2 Mo N5 O S3'
_chemical_formula_weight 844.88
_chemical_name_systematic
;
 ?
;
_space_group_IT_number 2
_symmetry_cell_setting triclinic
_symmetry_space_group_name_Hall '-P 1'
_symmetry_space_group_name_H-M 'P -1'
_atom_sites_solution_hydrogens geom
_atom_sites_solution_primary direct
_atom_sites_solution_secondary difmap
_audit_creation_method SHELXL-97
_cell_angle_alpha 79.016(5)
_cell_angle_beta 83.351(5)
_cell_angle_gamma 77.310(5)
_cell_formula_units_Z 4
_cell_length_a 9.525(5)
_cell_length_b 19.323(5)
_cell_length_c 23.062(5)
_cell_measurement_temperature 100(2)
_cell_volume 4053(3)
_computing_cell_refinement 'SAINT 6.45 ( Bruker, 2003)'
_computing_data_collection 'SMART 5.628 (Bruker, 2003)'
_computing_data_reduction 'SAINT 6.45 ( Bruker, 2003)'
_computing_molecular_graphics 'Diamond 3.1e, Ortep'
_computing_structure_refinement 'SHELXL-97 (Sheldrick, 1997)'
_computing_structure_solution SIR-97
_diffrn_ambient_temperature 100(2)
_diffrn_measured_fraction_theta_full 0.966
_diffrn_measured_fraction_theta_max 0.966
_diffrn_measurement_method /w-scans
_diffrn_radiation_monochromator graphite
_diffrn_radiation_source 'fine-focus sealed tube'
_diffrn_radiation_type MoK\a
_diffrn_radiation_wavelength 0.71069
_diffrn_reflns_av_R_equivalents 0.0287
_diffrn_reflns_av_sigmaI/netI 0.0624
_diffrn_reflns_limit_h_max 12
_diffrn_reflns_limit_h_min -12
_diffrn_reflns_limit_k_max 24
_diffrn_reflns_limit_k_min -24
_diffrn_reflns_limit_l_max 29
_diffrn_reflns_limit_l_min -21
_diffrn_reflns_number 24389
_diffrn_reflns_theta_full 27.00
_diffrn_reflns_theta_max 27.00
_diffrn_reflns_theta_min 1.95
_exptl_absorpt_coefficient_mu 0.645
_exptl_absorpt_correction_T_max 0.978
_exptl_absorpt_correction_T_min 0.965
_exptl_absorpt_correction_type empirical
_exptl_absorpt_process_details 'SADABS (Bruker, 2002)'
_exptl_crystal_colour blue
_exptl_crystal_density_diffrn 1.385
_exptl_crystal_description block
_exptl_crystal_F_000 1760
_exptl_crystal_size_max 0.04
_exptl_crystal_size_mid 0.02
_exptl_crystal_size_min 0.02
_refine_diff_density_max 4.200
_refine_diff_density_min -1.221
_refine_diff_density_rms 0.206
_refine_ls_extinction_method none
_refine_ls_goodness_of_fit_ref 1.147
_refine_ls_hydrogen_treatment constr
_refine_ls_matrix_type full
_refine_ls_number_parameters 883
_refine_ls_number_reflns 17105
_refine_ls_number_restraints 0
_refine_ls_restrained_S_all 1.147
_refine_ls_R_factor_all 0.1099
_refine_ls_R_factor_gt 0.0811
_refine_ls_shift/su_max 0.001
_refine_ls_shift/su_mean 0.000
_refine_ls_structure_factor_coef Fsqd
_refine_ls_weighting_details 'calc w=1/[\s^2^(Fo^2^)+(0.2000P)^2^+0.0000P] where P=(Fo^2^+2Fc^2^)/3'
_refine_ls_weighting_scheme calc
_refine_ls_wR_factor_gt 0.2236
_refine_ls_wR_factor_ref 0.3120
_reflns_number_gt 12007
_reflns_number_total 17105
_reflns_threshold_expression >2sigma(I)
_cod_data_source_file ic302485c_si_002_02.cif
_cod_data_source_block 2a
_cod_database_code 4334140

loop_
_symmetry_equiv_pos_as_xyz
'x, y, z'
'-x, -y, -z'

loop_
_atom_site_label
_atom_site_type_symbol
_atom_site_fract_x
_atom_site_fract_y
_atom_site_fract_z
_atom_site_U_iso_or_equiv
_atom_site_adp_type
_atom_site_occupancy
_atom_site_symmetry_multiplicity
_atom_site_calc_flag
_atom_site_refinement_flags
Mo1 Mo 0.45382(5) 0.72038(3) 0.257975(19) 0.01853(17) Uani 1 1 d .
Mo2 Mo 0.54149(5) 0.29332(3) 0.240472(19) 0.01836(17) Uani 1 1 d .
S1 S 0.33134(15) 0.66903(7) 0.34969(6) 0.0215(3) Uani 1 1 d .
S2 S 0.36716(15) 0.83265(7) 0.29363(6) 0.0217(3) Uani 1 1 d .
S3 S 0.62001(14) 0.78907(7) 0.19491(6) 0.0176(3) Uani 1 1 d .
S4 S 0.63132(15) 0.17821(7) 0.21060(6) 0.0210(3) Uani 1 1 d .
S5 S 0.66121(15) 0.33966(7) 0.14641(6) 0.0215(3) Uani 1 1 d .
S6 S 0.37752(13) 0.22748(7) 0.30715(6) 0.0175(3) Uani 1 1 d .
Cl1 Cl 0.6217(2) 0.49221(11) 0.43356(8) 0.0476(5) Uani 1 1 d .
Cl2 Cl 0.8021(3) 0.50098(14) 0.52457(11) 0.0671(7) Uani 1 1 d .
Cl3 Cl 0.2050(3) 0.48871(16) -0.02653(11) 0.0765(7) Uani 1 1 d .
Cl4 Cl 0.3735(2) 0.50654(15) 0.06576(9) 0.0675(7) Uani 1 1 d .
O1 O 0.3364(4) 0.7162(2) 0.20973(17) 0.0257(9) Uani 1 1 d .
O2 O 0.6604(4) 0.3029(2) 0.28595(17) 0.0241(8) Uani 1 1 d .
N1 N 0.0582(6) 0.7168(3) 0.4710(2) 0.0286(11) Uani 1 1 d .
N2 N 0.1135(6) 0.9160(3) 0.4094(2) 0.0316(12) Uani 1 1 d .
N3 N 0.6514(5) 0.6804(2) 0.3129(2) 0.0186(9) Uani 1 1 d .
N4 N 0.5767(5) 0.6156(2) 0.2364(2) 0.0204(10) Uani 1 1 d .
N5 N 0.9406(6) 0.2878(3) 0.0305(2) 0.0320(12) Uani 1 1 d .
N6 N 0.8848(6) 0.0850(3) 0.1014(2) 0.0309(12) Uani 1 1 d .
N7 N 0.4142(5) 0.3984(2) 0.2607(2) 0.0191(9) Uani 1 1 d .
N8 N 0.3436(5) 0.3306(2) 0.1852(2) 0.0207(10) Uani 1 1 d .
N9 N 0.1651(5) 0.8859(3) 0.1016(2) 0.0226(10) Uani 1 1 d .
N10 N 0.8591(5) 0.1214(2) 0.3932(2) 0.0208(10) Uani 1 1 d .
C1 C 0.2303(6) 0.7439(3) 0.3793(3) 0.0214(11) Uani 1 1 d .
C2 C 0.2508(6) 0.8125(3) 0.3558(2) 0.0226(12) Uani 1 1 d .
C3 C 0.1362(6) 0.7302(3) 0.4298(2) 0.0207(11) Uani 1 1 d .
C4 C 0.1731(6) 0.8701(3) 0.3845(2) 0.0225(12) Uani 1 1 d .
C5 C 0.7811(6) 0.7253(3) 0.1738(3) 0.0264(13) Uani 1 1 d .
C6 C 0.7805(7) 0.6900(3) 0.1267(3) 0.0287(13) Uani 1 1 d .
H6 H 0.6972 0.6957 0.1073 0.034 Uiso 1 1 calc R
C7 C 0.9104(7) 0.6452(4) 0.1091(3) 0.0378(16) Uani 1 1 d .
H7 H 0.9124 0.6211 0.0776 0.045 Uiso 1 1 calc R
C8 C 1.0344(7) 0.6364(4) 0.1376(3) 0.0372(16) Uani 1 1 d .
H8 H 1.1194 0.6072 0.1251 0.045 Uiso 1 1 calc R
C9 C 1.0310(7) 0.6721(3) 0.1857(3) 0.0345(15) Uani 1 1 d .
H9 H 1.1134 0.6659 0.2056 0.041 Uiso 1 1 calc R
C10 C 0.9031(6) 0.7169(3) 0.2033(3) 0.0275(13) Uani 1 1 d .
H10 H 0.9004 0.7410 0.2348 0.033 Uiso 1 1 calc R
C11 C 0.6852(6) 0.7183(3) 0.3519(2) 0.0247(12) Uani 1 1 d .
H11 H 0.6224 0.7610 0.3578 0.030 Uiso 1 1 calc R
C12 C 0.8063(7) 0.6969(4) 0.3828(3) 0.0331(14) Uani 1 1 d .
H12 H 0.8274 0.7256 0.4074 0.040 Uiso 1 1 calc R
C13 C 0.8974(7) 0.6311(4) 0.3766(3) 0.0352(15) Uani 1 1 d .
H13 H 0.9788 0.6145 0.3980 0.042 Uiso 1 1 calc R
C14 C 0.8652(7) 0.5906(3) 0.3381(3) 0.0270(13) Uani 1 1 d .
H14 H 0.9243 0.5465 0.3335 0.032 Uiso 1 1 calc R
C15 C 0.7418(6) 0.6173(3) 0.3064(2) 0.0209(11) Uani 1 1 d .
C16 C 0.6987(6) 0.5812(3) 0.2629(2) 0.0195(11) Uani 1 1 d .
C17 C 0.7787(6) 0.5151(3) 0.2492(3) 0.0226(12) Uani 1 1 d .
H17 H 0.8606 0.4914 0.2687 0.027 Uiso 1 1 calc R
C18 C 0.7331(7) 0.4864(3) 0.2066(3) 0.0279(13) Uani 1 1 d .
H18 H 0.7860 0.4435 0.1961 0.033 Uiso 1 1 calc R
C19 C 0.6094(6) 0.5207(3) 0.1793(3) 0.0258(13) Uani 1 1 d .
H19 H 0.5761 0.5012 0.1510 0.031 Uiso 1 1 calc R
C20 C 0.5367(6) 0.5853(3) 0.1953(2) 0.0221(12) Uani 1 1 d .
H20 H 0.4544 0.6091 0.1762 0.026 Uiso 1 1 calc R
C21 C 0.7462(6) 0.1946(3) 0.1470(2) 0.0228(12) Uani 1 1 d .
C22 C 0.7640(6) 0.2627(3) 0.1207(2) 0.0227(12) Uani 1 1 d .
C23 C 0.8257(6) 0.1340(3) 0.1215(2) 0.0228(12) Uani 1 1 d .
C24 C 0.8596(6) 0.2746(3) 0.0707(2) 0.0222(12) Uani 1 1 d .
C25 C 0.2155(6) 0.2902(3) 0.3268(2) 0.0223(12) Uani 1 1 d .
C26 C 0.0937(6) 0.2971(3) 0.2974(3) 0.0265(13) Uani 1 1 d .
H26 H 0.0977 0.2724 0.2661 0.032 Uiso 1 1 calc R
C27 C -0.0362(7) 0.3412(3) 0.3147(3) 0.0301(14) Uani 1 1 d .
H27 H -0.1185 0.3457 0.2950 0.036 Uiso 1 1 calc R
C28 C -0.0419(7) 0.3786(3) 0.3617(3) 0.0332(15) Uani 1 1 d .
H28 H -0.1281 0.4077 0.3731 0.040 Uiso 1 1 calc R
C29 C 0.0790(7) 0.3725(4) 0.3909(3) 0.0353(15) Uani 1 1 d .
H29 H 0.0749 0.3974 0.4220 0.042 Uiso 1 1 calc R
C30 C 0.2099(7) 0.3281(3) 0.3733(3) 0.0290(13) Uani 1 1 d .
H30 H 0.2924 0.3240 0.3927 0.035 Uiso 1 1 calc R
C31 C 0.3158(7) 0.2914(3) 0.1459(3) 0.0283(13) Uani 1 1 d .
H31 H 0.3815 0.2495 0.1399 0.034 Uiso 1 1 calc R
C32 C 0.1945(8) 0.3116(3) 0.1150(3) 0.0358(16) Uani 1 1 d .
H32 H 0.1758 0.2824 0.0903 0.043 Uiso 1 1 calc R
C33 C 0.0992(7) 0.3768(4) 0.1211(3) 0.0330(14) Uani 1 1 d .
H33 H 0.0186 0.3923 0.0992 0.040 Uiso 1 1 calc R
C34 C 0.1260(6) 0.4178(3) 0.1599(3) 0.0270(13) Uani 1 1 d .
H34 H 0.0631 0.4607 0.1652 0.032 Uiso 1 1 calc R
C35 C 0.2507(6) 0.3931(3) 0.1912(2) 0.0210(11) Uani 1 1 d .
C36 C 0.2911(6) 0.4310(3) 0.2342(2) 0.0209(11) Uani 1 1 d .
C37 C 0.2083(6) 0.4953(3) 0.2482(3) 0.0240(12) Uani 1 1 d .
H37 H 0.1251 0.5173 0.2290 0.029 Uiso 1 1 calc R
C38 C 0.2510(7) 0.5261(3) 0.2906(3) 0.0287(13) Uani 1 1 d .
H38 H 0.1954 0.5686 0.3010 0.034 Uiso 1 1 calc R
C39 C 0.3762(6) 0.4939(3) 0.3174(2) 0.0234(12) Uani 1 1 d .
H39 H 0.4075 0.5144 0.3456 0.028 Uiso 1 1 calc R
C40 C 0.4537(6) 0.4308(3) 0.3015(2) 0.0202(11) Uani 1 1 d .
H40 H 0.5383 0.4091 0.3197 0.024 Uiso 1 1 calc R
C41 C 0.0443(6) 0.9018(3) 0.0615(2) 0.0199(11) Uani 1 1 d .
H41A H -0.0295 0.9404 0.0741 0.024 Uiso 1 1 calc R
H41B H 0.0814 0.9194 0.0217 0.024 Uiso 1 1 calc R
C42 C -0.0254(6) 0.8406(3) 0.0588(3) 0.0278(13) Uani 1 1 d .
H42A H -0.0590 0.8209 0.0986 0.033 Uiso 1 1 calc R
H42B H 0.0454 0.8030 0.0432 0.033 Uiso 1 1 calc R
C43 C -0.1537(7) 0.8641(3) 0.0196(3) 0.0308(14) Uani 1 1 d .
H43A H -0.1228 0.8896 -0.0185 0.037 Uiso 1 1 calc R
H43B H -0.1834 0.8216 0.0128 0.037 Uiso 1 1 calc R
C44 C -0.2806(7) 0.9117(4) 0.0469(3) 0.0382(15) Uani 1 1 d .
H44A H -0.3579 0.9243 0.0211 0.057 Uiso 1 1 calc R
H44B H -0.2527 0.9547 0.0525 0.057 Uiso 1 1 calc R
H44C H -0.3122 0.8866 0.0845 0.057 Uiso 1 1 calc R
C45 C 0.1100(6) 0.8608(3) 0.1661(2) 0.0250(12) Uani 1 1 d .
H45A H 0.0956 0.8120 0.1694 0.030 Uiso 1 1 calc R
H45B H 0.1854 0.8591 0.1916 0.030 Uiso 1 1 calc R
C46 C -0.0275(6) 0.9054(3) 0.1898(2) 0.0275(13) Uani 1 1 d .
H46A H -0.1098 0.8956 0.1740 0.033 Uiso 1 1 calc R
H46B H -0.0263 0.9562 0.1775 0.033 Uiso 1 1 calc R
C47 C -0.0412(7) 0.8873(3) 0.2572(3) 0.0320(14) Uani 1 1 d .
H47A H -0.0186 0.8354 0.2691 0.038 Uiso 1 1 calc R
H47B H 0.0287 0.9071 0.2729 0.038 Uiso 1 1 calc R
C48 C -0.1880(8) 0.9159(4) 0.2831(3) 0.054(2) Uani 1 1 d .
H48A H -0.1911 0.9032 0.3255 0.081 Uiso 1 1 calc R
H48B H -0.2575 0.8956 0.2685 0.081 Uiso 1 1 calc R
H48C H -0.2102 0.9673 0.2721 0.081 Uiso 1 1 calc R
C49 C 0.2186(6) 0.9560(3) 0.0966(2) 0.0227(12) Uani 1 1 d .
H49A H 0.2538 0.9700 0.0558 0.027 Uiso 1 1 calc R
H49B H 0.1370 0.9933 0.1057 0.027 Uiso 1 1 calc R
C50 C 0.3376(6) 0.9533(3) 0.1366(3) 0.0275(13) Uani 1 1 d .
H50A H 0.4135 0.9114 0.1329 0.033 Uiso 1 1 calc R
H50B H 0.2985 0.9491 0.1776 0.033 Uiso 1 1 calc R
C51 C 0.4010(7) 1.0222(4) 0.1191(3) 0.0393(16) Uani 1 1 d .
H51A H 0.4481 1.0238 0.0794 0.047 Uiso 1 1 calc R
H51B H 0.3233 1.0642 0.1189 0.047 Uiso 1 1 calc R
C52 C 0.5087(8) 1.0245(5) 0.1617(3) 0.057(2) Uani 1 1 d .
H52A H 0.5442 1.0684 0.1503 0.085 Uiso 1 1 calc R
H52B H 0.5877 0.9841 0.1608 0.085 Uiso 1 1 calc R
H52C H 0.4624 1.0226 0.2011 0.085 Uiso 1 1 calc R
C53 C 0.2863(6) 0.8272(3) 0.0852(2) 0.0278(13) Uani 1 1 d .
H53A H 0.2504 0.7829 0.0910 0.033 Uiso 1 1 calc R
H53B H 0.3610 0.8199 0.1123 0.033 Uiso 1 1 calc R
C54 C 0.3543(7) 0.8404(4) 0.0224(3) 0.0386(16) Uani 1 1 d .
H54A H 0.3786 0.8877 0.0144 0.046 Uiso 1 1 calc R
H54B H 0.2842 0.8403 -0.0049 0.046 Uiso 1 1 calc R
C55 C 0.4909(7) 0.7839(4) 0.0109(3) 0.0462(18) Uani 1 1 d .
H55A H 0.5317 0.7971 -0.0292 0.055 Uiso 1 1 calc R
H55B H 0.5615 0.7846 0.0377 0.055 Uiso 1 1 calc R
C56 C 0.4640(8) 0.7087(4) 0.0186(4) 0.056(2) Uani 1 1 d .
H56A H 0.5535 0.6759 0.0118 0.083 Uiso 1 1 calc R
H56B H 0.3979 0.7069 -0.0092 0.083 Uiso 1 1 calc R
H56C H 0.4235 0.6952 0.0582 0.083 Uiso 1 1 calc R
C57 C 0.9208(6) 0.1306(3) 0.3286(2) 0.0241(12) Uani 1 1 d .
H57A H 0.9678 0.1715 0.3209 0.029 Uiso 1 1 calc R
H57B H 0.8414 0.1418 0.3034 0.029 Uiso 1 1 calc R
C58 C 1.0303(6) 0.0645(3) 0.3108(2) 0.0268(13) Uani 1 1 d .
H58A H 1.1213 0.0601 0.3276 0.032 Uiso 1 1 calc R
H58B H 0.9938 0.0210 0.3263 0.032 Uiso 1 1 calc R
C59 C 1.0540(7) 0.0731(3) 0.2439(3) 0.0329(14) Uani 1 1 d .
H59A H 1.1250 0.0320 0.2338 0.039 Uiso 1 1 calc R
H59B H 0.9643 0.0720 0.2283 0.039 Uiso 1 1 calc R
C60 C 1.1034(8) 0.1402(4) 0.2131(3) 0.0397(16) Uani 1 1 d .
H60A H 1.1158 0.1404 0.1712 0.060 Uiso 1 1 calc R
H60B H 1.1935 0.1416 0.2272 0.060 Uiso 1 1 calc R
H60C H 1.0324 0.1815 0.2213 0.060 Uiso 1 1 calc R
C61 C 0.9786(6) 0.1002(3) 0.4355(2) 0.0171(11) Uani 1 1 d .
H61A H 0.9337 0.0937 0.4755 0.021 Uiso 1 1 calc R
H61B H 1.0354 0.0537 0.4290 0.021 Uiso 1 1 calc R
C62 C 1.0807(7) 0.1505(3) 0.4321(3) 0.0298(14) Uani 1 1 d .
H62A H 1.0275 0.1972 0.4398 0.036 Uiso 1 1 calc R
H62B H 1.1299 0.1569 0.3928 0.036 Uiso 1 1 calc R
C63 C 1.1901(7) 0.1185(3) 0.4779(3) 0.0286(14) Uani 1 1 d .
H63A H 1.1387 0.1104 0.5167 0.034 Uiso 1 1 calc R
H63B H 1.2426 0.0721 0.4694 0.034 Uiso 1 1 calc R
C64 C 1.2978(7) 0.1650(4) 0.4804(3) 0.0452(17) Uani 1 1 d .
H64A H 1.3629 0.1414 0.5102 0.068 Uiso 1 1 calc R
H64B H 1.2472 0.2107 0.4898 0.068 Uiso 1 1 calc R
H64C H 1.3514 0.1722 0.4426 0.068 Uiso 1 1 calc R
C65 C 0.7687(6) 0.1940(3) 0.3991(2) 0.0259(13) Uani 1 1 d .
H65A H 0.7009 0.2067 0.3686 0.031 Uiso 1 1 calc R
H65B H 0.8319 0.2284 0.3902 0.031 Uiso 1 1 calc R
C66 C 0.6828(6) 0.2049(3) 0.4579(3) 0.0299(13) Uani 1 1 d .
H66A H 0.7475 0.1943 0.4894 0.036 Uiso 1 1 calc R
H66B H 0.6153 0.1726 0.4676 0.036 Uiso 1 1 calc R
C67 C 0.6008(7) 0.2833(4) 0.4520(3) 0.0394(16) Uani 1 1 d .
H67A H 0.6700 0.3147 0.4443 0.047 Uiso 1 1 calc R
H67B H 0.5431 0.2941 0.4181 0.047 Uiso 1 1 calc R
C68 C 0.5063(7) 0.2991(4) 0.5046(3) 0.0384(16) Uani 1 1 d .
H68A H 0.4590 0.3489 0.4983 0.058 Uiso 1 1 calc R
H68B H 0.5627 0.2892 0.5382 0.058 Uiso 1 1 calc R
H68C H 0.4352 0.2695 0.5117 0.058 Uiso 1 1 calc R
C69 C 0.7714(6) 0.0627(3) 0.4083(2) 0.0224(12) Uani 1 1 d .
H69A H 0.8363 0.0169 0.4056 0.027 Uiso 1 1 calc R
H69B H 0.7324 0.0610 0.4492 0.027 Uiso 1 1 calc R
C70 C 0.6481(6) 0.0699(3) 0.3703(3) 0.0287(13) Uani 1 1 d .
H70A H 0.6858 0.0634 0.3304 0.034 Uiso 1 1 calc R
H70B H 0.5879 0.1177 0.3684 0.034 Uiso 1 1 calc R
C71 C 0.5590(7) 0.0137(4) 0.3966(3) 0.0340(15) Uani 1 1 d .
H71A H 0.6222 -0.0334 0.4025 0.041 Uiso 1 1 calc R
H71B H 0.5146 0.0233 0.4351 0.041 Uiso 1 1 calc R
C72 C 0.4428(7) 0.0129(4) 0.3577(3) 0.0479(19) Uani 1 1 d .
H72A H 0.3892 -0.0232 0.3761 0.072 Uiso 1 1 calc R
H72B H 0.4863 0.0023 0.3199 0.072 Uiso 1 1 calc R
H72C H 0.3789 0.0592 0.3522 0.072 Uiso 1 1 calc R
C73 C 0.2748(9) 0.5496(5) 0.0043(3) 0.054(2) Uani 1 1 d .
H73A H 0.1958 0.5863 0.0164 0.065 Uiso 1 1 calc R
H73B H 0.3371 0.5731 -0.0257 0.065 Uiso 1 1 calc R
C74 C 0.7184(8) 0.4456(4) 0.4956(3) 0.0411(17) Uani 1 1 d .
H74A H 0.6524 0.4256 0.5260 0.049 Uiso 1 1 calc R
H74B H 0.7908 0.4060 0.4837 0.049 Uiso 1 1 calc R

loop_
_atom_site_aniso_label
_atom_site_aniso_U_11
_atom_site_aniso_U_22
_atom_site_aniso_U_33
_atom_site_aniso_U_23
_atom_site_aniso_U_13
_atom_site_aniso_U_12
Mo1 0.0173(3) 0.0209(3) 0.0177(3) -0.00382(19) -0.00354(19) -0.00319(19)
Mo2 0.0178(3) 0.0206(3) 0.0170(3) -0.00371(19) -0.00358(19) -0.00300(19)
S1 0.0239(7) 0.0202(7) 0.0217(7) -0.0057(5) 0.0000(5) -0.0062(5)
S2 0.0214(7) 0.0183(7) 0.0243(7) -0.0036(5) -0.0007(5) -0.0021(5)
S3 0.0146(6) 0.0180(6) 0.0176(6) 0.0012(5) -0.0008(5) -0.0014(5)
S4 0.0211(7) 0.0179(7) 0.0227(7) -0.0029(5) -0.0018(5) -0.0014(5)
S5 0.0260(7) 0.0205(7) 0.0184(7) -0.0051(5) 0.0008(5) -0.0055(5)
S6 0.0133(6) 0.0179(6) 0.0181(6) 0.0004(5) 0.0010(5) -0.0007(5)
Cl1 0.0403(10) 0.0576(12) 0.0393(10) -0.0020(9) -0.0050(8) -0.0025(9)
Cl2 0.0665(15) 0.0671(15) 0.0747(16) -0.0002(12) -0.0277(12) -0.0270(12)
Cl3 0.0706(17) 0.096(2) 0.0651(15) 0.0020(13) -0.0174(12) -0.0297(15)
Cl4 0.0475(12) 0.104(2) 0.0429(11) 0.0089(12) -0.0056(9) -0.0168(12)
O1 0.022(2) 0.027(2) 0.027(2) -0.0021(17) -0.0074(16) -0.0003(17)
O2 0.026(2) 0.022(2) 0.022(2) -0.0003(16) -0.0054(16) -0.0014(16)
N1 0.034(3) 0.030(3) 0.022(3) -0.007(2) -0.004(2) -0.006(2)
N2 0.045(3) 0.019(3) 0.028(3) 0.000(2) -0.001(2) -0.007(2)
N3 0.012(2) 0.012(2) 0.029(2) -0.0019(18) 0.0001(18) 0.0017(16)
N4 0.023(2) 0.019(2) 0.022(2) -0.0049(18) 0.0034(19) -0.0089(19)
N5 0.043(3) 0.033(3) 0.023(3) -0.010(2) -0.002(2) -0.011(2)
N6 0.036(3) 0.025(3) 0.029(3) -0.004(2) -0.003(2) -0.001(2)
N7 0.018(2) 0.018(2) 0.021(2) -0.0024(18) 0.0042(18) -0.0073(18)
N8 0.017(2) 0.015(2) 0.029(3) -0.0030(19) -0.0053(19) 0.0007(18)
N9 0.026(3) 0.022(2) 0.021(2) -0.0013(19) -0.0058(19) -0.008(2)
N10 0.027(3) 0.012(2) 0.021(2) 0.0026(17) -0.0082(19) -0.0013(18)
C1 0.019(3) 0.018(3) 0.029(3) -0.004(2) -0.007(2) -0.003(2)
C2 0.022(3) 0.024(3) 0.021(3) -0.004(2) -0.005(2) -0.002(2)
C3 0.021(3) 0.023(3) 0.020(3) -0.011(2) -0.004(2) -0.001(2)
C4 0.027(3) 0.019(3) 0.019(3) 0.000(2) -0.011(2) 0.002(2)
C5 0.012(3) 0.039(3) 0.025(3) 0.003(3) 0.002(2) -0.007(2)
C6 0.026(3) 0.032(3) 0.028(3) 0.005(3) 0.002(2) -0.015(3)
C7 0.040(4) 0.049(4) 0.025(3) -0.008(3) 0.004(3) -0.012(3)
C8 0.023(3) 0.035(4) 0.044(4) -0.004(3) 0.012(3) 0.002(3)
C9 0.026(3) 0.030(3) 0.043(4) 0.007(3) -0.008(3) -0.005(3)
C10 0.029(3) 0.034(3) 0.024(3) 0.002(2) 0.000(2) -0.025(3)
C11 0.030(3) 0.023(3) 0.023(3) -0.007(2) -0.007(2) -0.005(2)
C12 0.033(4) 0.036(4) 0.035(4) -0.011(3) -0.008(3) -0.009(3)
C13 0.028(3) 0.048(4) 0.035(4) -0.010(3) -0.010(3) -0.012(3)
C14 0.029(3) 0.020(3) 0.034(3) -0.001(2) -0.012(3) -0.007(2)
C15 0.024(3) 0.027(3) 0.014(3) 0.001(2) -0.001(2) -0.013(2)
C16 0.016(3) 0.028(3) 0.014(2) -0.003(2) -0.001(2) -0.004(2)
C17 0.016(3) 0.023(3) 0.029(3) -0.009(2) 0.000(2) -0.001(2)
C18 0.029(3) 0.025(3) 0.031(3) -0.010(3) -0.001(3) -0.005(2)
C19 0.029(3) 0.031(3) 0.023(3) -0.009(2) -0.002(2) -0.015(3)
C20 0.016(3) 0.031(3) 0.017(3) -0.001(2) 0.001(2) -0.004(2)
C21 0.024(3) 0.025(3) 0.022(3) -0.005(2) -0.009(2) -0.005(2)
C22 0.024(3) 0.020(3) 0.024(3) -0.004(2) -0.005(2) -0.001(2)
C23 0.029(3) 0.019(3) 0.017(3) -0.002(2) -0.005(2) 0.006(2)
C24 0.022(3) 0.022(3) 0.022(3) -0.010(2) 0.002(2) -0.001(2)
C25 0.016(3) 0.024(3) 0.024(3) 0.005(2) 0.000(2) -0.007(2)
C26 0.024(3) 0.030(3) 0.025(3) 0.003(2) 0.003(2) -0.016(2)
C27 0.025(3) 0.027(3) 0.034(3) 0.006(3) -0.008(3) -0.002(2)
C28 0.023(3) 0.024(3) 0.043(4) 0.002(3) 0.012(3) 0.003(2)
C29 0.037(4) 0.043(4) 0.027(3) -0.012(3) 0.004(3) -0.008(3)
C30 0.028(3) 0.034(3) 0.025(3) -0.001(3) 0.002(2) -0.011(3)
C31 0.036(4) 0.025(3) 0.028(3) -0.009(2) -0.009(3) -0.007(3)
C32 0.048(4) 0.024(3) 0.038(4) -0.008(3) -0.023(3) -0.002(3)
C33 0.037(4) 0.033(3) 0.031(3) 0.000(3) -0.016(3) -0.012(3)
C34 0.026(3) 0.022(3) 0.032(3) 0.000(2) -0.013(2) -0.001(2)
C35 0.021(3) 0.028(3) 0.016(3) -0.002(2) 0.003(2) -0.013(2)
C36 0.017(3) 0.026(3) 0.021(3) -0.003(2) 0.000(2) -0.007(2)
C37 0.020(3) 0.022(3) 0.029(3) -0.007(2) 0.000(2) 0.000(2)
C38 0.033(3) 0.024(3) 0.033(3) -0.009(3) -0.003(3) -0.011(3)
C39 0.031(3) 0.024(3) 0.020(3) -0.005(2) -0.003(2) -0.014(2)
C40 0.019(3) 0.026(3) 0.017(3) -0.007(2) -0.003(2) -0.003(2)
C41 0.017(3) 0.023(3) 0.017(3) 0.001(2) -0.003(2) -0.001(2)
C42 0.033(3) 0.029(3) 0.025(3) -0.007(2) -0.008(2) -0.008(3)
C43 0.036(4) 0.037(4) 0.020(3) 0.000(3) -0.003(2) -0.012(3)
C44 0.028(3) 0.041(4) 0.041(4) 0.003(3) -0.007(3) -0.004(3)
C45 0.036(3) 0.022(3) 0.017(3) 0.000(2) -0.010(2) -0.003(2)
C46 0.026(3) 0.027(3) 0.029(3) -0.006(2) -0.001(2) -0.004(2)
C47 0.035(4) 0.030(3) 0.031(3) -0.006(3) -0.008(3) -0.003(3)
C48 0.064(5) 0.059(5) 0.042(4) -0.021(4) 0.012(4) -0.018(4)
C49 0.028(3) 0.015(3) 0.024(3) 0.002(2) -0.004(2) -0.005(2)
C50 0.026(3) 0.030(3) 0.027(3) -0.002(2) -0.009(2) -0.004(2)
C51 0.032(4) 0.040(4) 0.049(4) -0.011(3) -0.005(3) -0.011(3)
C52 0.049(5) 0.072(6) 0.064(5) -0.016(4) -0.012(4) -0.033(4)
C53 0.033(3) 0.019(3) 0.030(3) -0.003(2) -0.018(3) 0.004(2)
C54 0.030(4) 0.040(4) 0.043(4) -0.010(3) -0.007(3) 0.004(3)
C55 0.044(4) 0.041(4) 0.048(4) -0.010(3) -0.006(3) 0.007(3)
C56 0.049(5) 0.039(4) 0.081(6) -0.015(4) -0.031(4) 0.003(4)
C57 0.025(3) 0.024(3) 0.021(3) 0.001(2) -0.011(2) 0.001(2)
C58 0.027(3) 0.031(3) 0.021(3) -0.005(2) -0.003(2) -0.004(2)
C59 0.038(4) 0.028(3) 0.032(3) -0.009(3) -0.002(3) -0.002(3)
C60 0.055(4) 0.040(4) 0.026(3) -0.012(3) 0.009(3) -0.017(3)
C61 0.019(3) 0.018(3) 0.016(2) 0.005(2) -0.005(2) -0.011(2)
C62 0.035(4) 0.030(3) 0.024(3) -0.003(2) -0.009(3) -0.006(3)
C63 0.042(4) 0.030(3) 0.020(3) 0.000(2) -0.017(3) -0.017(3)
C64 0.046(4) 0.044(4) 0.047(4) 0.002(3) -0.010(3) -0.016(3)
C65 0.027(3) 0.025(3) 0.022(3) 0.000(2) -0.016(2) 0.007(2)
C66 0.033(3) 0.027(3) 0.030(3) -0.005(3) -0.010(3) -0.004(3)
C67 0.036(4) 0.035(4) 0.047(4) -0.015(3) -0.015(3) 0.006(3)
C68 0.033(4) 0.034(4) 0.052(4) -0.017(3) -0.003(3) -0.005(3)
C69 0.023(3) 0.019(3) 0.025(3) -0.001(2) -0.009(2) -0.002(2)
C70 0.026(3) 0.030(3) 0.031(3) 0.004(3) -0.005(2) -0.014(3)
C71 0.028(3) 0.044(4) 0.034(3) -0.001(3) 0.000(3) -0.022(3)
C72 0.042(4) 0.052(5) 0.056(5) -0.005(4) -0.019(3) -0.019(4)
C73 0.054(5) 0.068(6) 0.038(4) -0.013(4) -0.005(4) 0.001(4)
C74 0.039(4) 0.041(4) 0.040(4) -0.003(3) -0.011(3) 0.000(3)

loop_
_atom_type_symbol
_atom_type_description
_atom_type_scat_dispersion_real
_atom_type_scat_dispersion_imag
_atom_type_scat_source
C C 0.0033 0.0016 'International Tables Vol C Tables 4.2.6.8 and 6.1.1.4'
H H 0.0000 0.0000 'International Tables Vol C Tables 4.2.6.8 and 6.1.1.4'
N N 0.0061 0.0033 'International Tables Vol C Tables 4.2.6.8 and 6.1.1.4'
O O 0.0106 0.0060 'International Tables Vol C Tables 4.2.6.8 and 6.1.1.4'
S S 0.1246 0.1234 'International Tables Vol C Tables 4.2.6.8 and 6.1.1.4'
Mo Mo -1.6832 0.6857 'International Tables Vol C Tables 4.2.6.8 and 6.1.1.4'
Cl Cl 0.1484 0.1585 'International Tables Vol C Tables 4.2.6.8 and 6.1.1.4'

loop_
_geom_angle_atom_site_label_1
_geom_angle_atom_site_label_2
_geom_angle_atom_site_label_3
_geom_angle
O1 Mo1 N4 86.42(18)
O1 Mo1 N3 156.30(17)
N4 Mo1 N3 69.94(16)
O1 Mo1 S2 106.50(14)
N4 Mo1 S2 166.97(13)
N3 Mo1 S2 97.18(11)
O1 Mo1 S1 99.06(14)
N4 Mo1 S1 95.44(12)
N3 Mo1 S1 82.05(12)
S2 Mo1 S1 84.34(5)
O1 Mo1 S3 102.34(14)
N4 Mo1 S3 93.44(12)
N3 Mo1 S3 81.42(12)
S2 Mo1 S3 82.35(5)
S1 Mo1 S3 157.27(5)
O2 Mo2 N7 85.67(18)
O2 Mo2 N8 155.11(17)
N7 Mo2 N8 69.83(16)
O2 Mo2 S4 106.28(14)
N7 Mo2 S4 167.63(12)
N8 Mo2 S4 98.45(12)
O2 Mo2 S5 98.27(14)
N7 Mo2 S5 97.41(12)
N8 Mo2 S5 81.19(12)
S4 Mo2 S5 84.26(5)
O2 Mo2 S6 103.40(14)
N7 Mo2 S6 91.56(11)
N8 Mo2 S6 82.24(12)
S4 Mo2 S6 82.67(5)
S5 Mo2 S6 157.10(5)
C1 S1 Mo1 104.8(2)
C2 S2 Mo1 104.9(2)
C5 S3 Mo1 108.06(19)
C21 S4 Mo2 105.4(2)
C22 S5 Mo2 104.6(2)
C25 S6 Mo2 109.35(18)
C15 N3 C11 117.1(5)
C15 N3 Mo1 119.8(4)
C11 N3 Mo1 123.0(4)
C20 N4 C16 117.2(5)
C20 N4 Mo1 121.5(4)
C16 N4 Mo1 121.2(4)
C40 N7 C36 117.4(5)
C40 N7 Mo2 121.3(4)
C36 N7 Mo2 121.2(4)
C35 N8 C31 118.0(5)
C35 N8 Mo2 119.8(4)
C31 N8 Mo2 122.1(4)
C53 N9 C41 112.4(4)
C53 N9 C49 110.4(4)
C41 N9 C49 106.6(4)
C53 N9 C45 106.9(4)
C41 N9 C45 110.3(4)
C49 N9 C45 110.3(4)
C65 N10 C69 112.0(4)
C65 N10 C61 111.2(4)
C69 N10 C61 106.1(4)
C65 N10 C57 103.9(4)
C69 N10 C57 112.5(4)
C61 N10 C57 111.3(4)
C2 C1 C3 121.9(5)
C2 C1 S1 120.7(4)
C3 C1 S1 117.2(4)
C1 C2 C4 117.8(5)
C1 C2 S2 123.9(4)
C4 C2 S2 118.2(4)
N1 C3 C1 177.8(6)
N2 C4 C2 177.6(6)
C10 C5 C6 121.9(6)
C10 C5 S3 118.4(5)
C6 C5 S3 119.7(5)
C5 C6 C7 117.8(6)
C8 C7 C6 121.4(6)
C7 C8 C9 119.4(6)
C10 C9 C8 119.7(6)
C5 C10 C9 119.8(6)
N3 C11 C12 123.7(6)
C11 C12 C13 118.6(6)
C14 C13 C12 119.2(6)
C13 C14 C15 118.8(6)
N3 C15 C14 122.5(5)
N3 C15 C16 113.3(5)
C14 C15 C16 124.2(5)
N4 C16 C17 121.9(5)
N4 C16 C15 115.7(5)
C17 C16 C15 122.4(5)
C18 C17 C16 118.4(5)
C17 C18 C19 120.4(5)
C18 C19 C20 117.7(5)
N4 C20 C19 124.3(5)
C22 C21 C23 119.0(5)
C22 C21 S4 122.9(4)
C23 C21 S4 118.1(4)
C21 C22 C24 122.1(5)
C21 C22 S5 121.4(4)
C24 C22 S5 116.4(4)
N6 C23 C21 177.8(7)
N5 C24 C22 176.0(6)
C26 C25 C30 120.0(6)
C26 C25 S6 118.8(5)
C30 C25 S6 121.2(4)
C25 C26 C27 120.0(6)
C28 C27 C26 119.9(6)
C29 C28 C27 120.5(6)
C28 C29 C30 119.4(6)
C25 C30 C29 120.2(6)
N8 C31 C32 122.3(6)
C31 C32 C33 119.3(6)
C34 C33 C32 119.4(6)
C33 C34 C35 118.4(6)
N8 C35 C34 122.5(5)
N8 C35 C36 113.5(5)
C34 C35 C36 123.9(5)
N7 C36 C37 121.6(5)
N7 C36 C35 115.5(5)
C37 C36 C35 122.9(5)
C38 C37 C36 119.3(5)
C39 C38 C37 119.6(6)
C40 C39 C38 118.4(5)
N7 C40 C39 123.7(5)
C42 C41 N9 116.4(4)
C41 C42 C43 112.0(5)
C44 C43 C42 112.6(5)
C46 C45 N9 117.0(5)
C45 C46 C47 109.6(5)
C48 C47 C46 112.7(5)
C50 C49 N9 115.6(4)
C49 C50 C51 110.3(5)
C52 C51 C50 111.5(6)
N9 C53 C54 115.6(5)
C53 C54 C55 113.2(5)
C56 C55 C54 113.5(6)
N10 C57 C58 115.4(4)
C59 C58 C57 109.8(5)
C60 C59 C58 115.9(5)
C62 C61 N10 118.0(4)
C61 C62 C63 108.8(5)
C64 C63 C62 114.2(5)
N10 C65 C66 119.2(5)
C65 C66 C67 108.5(5)
C68 C67 C66 113.5(6)
C70 C69 N10 116.4(4)
C69 C70 C71 109.6(5)
C72 C71 C70 112.4(5)
Cl3 C73 Cl4 112.1(5)
Cl2 C74 Cl1 112.3(4)

loop_
_geom_bond_atom_site_label_1
_geom_bond_atom_site_label_2
_geom_bond_distance
Mo1 O1 1.690(4)
Mo1 N4 2.219(5)
Mo1 N3 2.298(5)
Mo1 S2 2.4084(15)
Mo1 S1 2.4407(15)
Mo1 S3 2.4570(15)
Mo2 O2 1.690(4)
Mo2 N7 2.227(4)
Mo2 N8 2.303(5)
Mo2 S4 2.4010(15)
Mo2 S5 2.4379(15)
Mo2 S6 2.4481(14)
S1 C1 1.760(6)
S2 C2 1.745(6)
S3 C5 1.826(6)
S4 C21 1.747(6)
S5 C22 1.756(6)
S6 C25 1.812(6)
Cl1 C74 1.776(7)
Cl2 C74 1.731(8)
Cl3 C73 1.761(9)
Cl4 C73 1.761(8)
N1 C3 1.162(7)
N2 C4 1.156(7)
N3 C15 1.351(7)
N3 C11 1.368(7)
N4 C20 1.335(7)
N4 C16 1.355(7)
N5 C24 1.162(7)
N6 C23 1.139(7)
N7 C40 1.352(7)
N7 C36 1.357(7)
N8 C35 1.351(7)
N8 C31 1.368(7)
N9 C53 1.500(7)
N9 C41 1.502(7)
N9 C49 1.529(7)
N9 C45 1.543(7)
N10 C65 1.497(7)
N10 C69 1.518(7)
N10 C61 1.521(6)
N10 C57 1.528(7)
C1 C2 1.380(8)
C1 C3 1.405(8)
C2 C4 1.424(8)
C5 C10 1.376(8)
C5 C6 1.392(8)
C6 C7 1.411(9)
C7 C8 1.380(9)
C8 C9 1.408(9)
C9 C10 1.398(9)
C11 C12 1.370(8)
C12 C13 1.395(9)
C13 C14 1.388(8)
C14 C15 1.404(8)
C15 C16 1.468(7)
C16 C17 1.408(8)
C17 C18 1.368(8)
C18 C19 1.377(8)
C19 C20 1.381(8)
C21 C22 1.378(8)
C21 C23 1.436(8)
C22 C24 1.400(8)
C25 C26 1.380(8)
C25 C30 1.398(8)
C26 C27 1.404(8)
C27 C28 1.402(9)
C28 C29 1.373(9)
C29 C30 1.415(9)
C31 C32 1.371(8)
C32 C33 1.402(9)
C33 C34 1.380(8)
C34 C35 1.407(8)
C35 C36 1.469(7)
C36 C37 1.390(8)
C37 C38 1.377(8)
C38 C39 1.374(8)
C39 C40 1.370(8)
C41 C42 1.491(7)
C42 C43 1.541(8)
C43 C44 1.503(8)
C45 C46 1.509(8)
C46 C47 1.522(8)
C47 C48 1.487(9)
C49 C50 1.528(7)
C50 C51 1.547(8)
C51 C52 1.514(9)
C53 C54 1.517(8)
C54 C55 1.536(8)
C55 C56 1.506(10)
C57 C58 1.551(8)
C58 C59 1.516(8)
C59 C60 1.497(8)
C61 C62 1.505(7)
C62 C63 1.520(8)
C63 C64 1.516(8)
C65 C66 1.525(8)
C66 C67 1.534(8)
C67 C68 1.463(8)
C69 C70 1.510(7)
C70 C71 1.517(7)
C71 C72 1.509(8)
